data_7159027
loop_
_publ_author_name
'Li, Ningbo'
'Wang, Yuxin'
'Gu, Shuo'
'Hu, Chuqian'
'Yang, Qian'
'Jin, Zhaohui'
'Ouyang, Wen-Tao'
'Qiao, Jie'
'He, Wei-Min'

_publ_section_title
;
 Visible-light-initiated external photocatalyst-free synthesis of
 &#x3b1;,&#x3b1;-difluoro-&#x3b2;-ketoamides from 4-aminocoumarins.
;
_journal_issue 2
_journal_name_full 'Organic &amp; biomolecular chemistry'
_journal_page_first 370
_journal_page_last 374
_journal_paper_doi 10.1039/d2ob01914k
_journal_volume 21
_journal_year 2023
_chemical_formula_moiety 'C16 H13 F2 N O3'
_chemical_formula_sum 'C16 H13 F2 N O3'
_chemical_formula_weight 305.27
_space_group_crystal_system monoclinic
_space_group_IT_number 14
_space_group_name_Hall '-P 2ybc'
_space_group_name_H-M_alt 'P 1 21/c 1'
_atom_sites_solution_hydrogens geom
_atom_sites_solution_primary iterative
_audit_creation_date 2021-07-27
_audit_creation_method
;
Olex2 1.2
(compiled 2018.05.29 svn.r3508 for OlexSys, GUI svn.r5506)
;
_audit_update_record
;
2022-05-31 deposited with the CCDC.	2022-12-01 downloaded from the CCDC.
;
_cell_angle_alpha 90
_cell_angle_beta 92.944(10)
_cell_angle_gamma 90
_cell_formula_units_Z 4
_cell_length_a 5.0257(15)
_cell_length_b 17.525(5)
_cell_length_c 16.304(5)
_cell_measurement_reflns_used 4992
_cell_measurement_temperature 293(2)
_cell_measurement_theta_max 21.514
_cell_measurement_theta_min 3.416
_cell_volume 1434.1(7)
_computing_cell_refinement 'SAINT V8.38A (?, 2016)'
_computing_data_reduction 'SAINT V8.38A (?, 2016)'
_computing_molecular_graphics 'Olex2 (Dolomanov et al., 2009)'
_computing_publication_material 'Olex2 (Dolomanov et al., 2009)'
_computing_structure_refinement 'XL (Sheldrick, 2008)'
_computing_structure_solution
;
Superflip (Palatinus & Chapuis, 2007;Palatinus & van der Lee, 2008;
Palatinus et al., 2012)
;
_diffrn_ambient_temperature 293(2)
_diffrn_measured_fraction_theta_full 0.998
_diffrn_measured_fraction_theta_max 0.989
_diffrn_measurement_device_type 'CCD area detector'
_diffrn_measurement_method 'phi and omega scans'
_diffrn_radiation_monochromator graphite
_diffrn_radiation_type MoK\a
_diffrn_radiation_wavelength 0.71073
_diffrn_reflns_av_R_equivalents 0.1184
_diffrn_reflns_av_unetI/netI 0.0923
_diffrn_reflns_Laue_measured_fraction_full 0.998
_diffrn_reflns_Laue_measured_fraction_max 0.989
_diffrn_reflns_limit_h_max 6
_diffrn_reflns_limit_h_min -6
_diffrn_reflns_limit_k_max 22
_diffrn_reflns_limit_k_min -22
_diffrn_reflns_limit_l_max 21
_diffrn_reflns_limit_l_min -21
_diffrn_reflns_number 30190
_diffrn_reflns_point_group_measured_fraction_full 0.998
_diffrn_reflns_point_group_measured_fraction_max 0.989
_diffrn_reflns_theta_full 25.242
_diffrn_reflns_theta_max 27.813
_diffrn_reflns_theta_min 3.416
_exptl_absorpt_coefficient_mu 0.115
_exptl_absorpt_correction_T_max 0.7456
_exptl_absorpt_correction_T_min 0.7017
_exptl_absorpt_correction_type multi-scan
_exptl_absorpt_process_details
;
SADABS-2016/2 (Bruker,2016/2) was used for absorption correction.
wR2(int) was 0.1358 before and 0.0641 after correction.
The Ratio of minimum to maximum transmission is 0.9411.
The \l/2 correction factor is Not present.
;
_exptl_crystal_colour colorless
_exptl_crystal_density_diffrn 1.414
_exptl_crystal_description block
_exptl_crystal_F_000 632
_exptl_crystal_size_max 0.36
_exptl_crystal_size_mid 0.29
_exptl_crystal_size_min 0.24
_refine_diff_density_max 0.177
_refine_diff_density_min -0.227
_refine_diff_density_rms 0.049
_refine_ls_extinction_method none
_refine_ls_goodness_of_fit_ref 1.007
_refine_ls_hydrogen_treatment constr
_refine_ls_matrix_type full
_refine_ls_number_parameters 201
_refine_ls_number_reflns 3368
_refine_ls_number_restraints 0
_refine_ls_restrained_S_all 1.007
_refine_ls_R_factor_all 0.1844
_refine_ls_R_factor_gt 0.0630
_refine_ls_shift/su_max 0.003
_refine_ls_shift/su_mean 0.000
_refine_ls_structure_factor_coef Fsqd
_refine_ls_weighting_details 'w=1/[\s^2^(Fo^2^)+(0.0647P)^2^+0.2026P] where P=(Fo^2^+2Fc^2^)/3'
_refine_ls_weighting_scheme calc
_refine_ls_wR_factor_gt 0.1172
_refine_ls_wR_factor_ref 0.1520
_reflns_Friedel_coverage 0.000
_reflns_number_gt 1549
_reflns_number_total 3368
_reflns_threshold_expression 'I > 2\s(I)'
_cod_data_source_file d2ob01914k2.cif
_cod_data_source_block 111
_cod_depositor_comments 'Adding full bibliography for 7159027.cif.'
_cod_database_code 7159027
_shelx_shelxl_version_number 2018/3
_shelx_space_group_comment
;
The symmetry employed for this shelxl refinement is uniquely defined
by the following loop, which should always be used as a source of
symmetry information in preference to the above space-group names.
They are only intended as comments.
;
_shelx_estimated_absorpt_t_max 0.973
_shelx_estimated_absorpt_t_min 0.960
_olex2_refinement_description
;
1. Fixed Uiso
 At 1.2 times of:
  All C(H) groups, All N(H) groups
 At 1.5 times of:
  All C(H,H,H) groups, All O(H) groups
2.a Aromatic/amide H refined with riding coordinates:
 N1(H1), C6(H6), C7(H7), C3(H3), C16(H16), C14(H14), C12(H12), C13(H13),
 C15(H15)
2.b Idealised Me refined as rotating group:
 C1(H1B,H1C,H1D)
2.c Idealised tetrahedral OH refined as rotating group:
 O1(H1A)
;
_olex2_submission_special_instructions 'No special instructions were received'

loop_
_space_group_symop_operation_xyz
'x, y, z'
'-x, y+1/2, -z+1/2'
'-x, -y, -z'
'x, -y-1/2, z-1/2'

loop_
_atom_site_label
_atom_site_type_symbol
_atom_site_fract_x
_atom_site_fract_y
_atom_site_fract_z
_atom_site_U_iso_or_equiv
_atom_site_adp_type
_atom_site_occupancy
_atom_site_site_symmetry_order
_atom_site_calc_flag
_atom_site_refinement_flags_posn
_atom_site_refinement_flags_adp
_atom_site_refinement_flags_occupancy
_atom_site_disorder_assembly
_atom_site_disorder_group
F2 F 1.0441(3) 0.34777(11) 0.24772(8) 0.0755(6) Uani 1 1 d . . . . .
F1 F 0.7032(3) 0.27220(9) 0.24541(8) 0.0671(5) Uani 1 1 d . . . . .
O3 O 0.5174(3) 0.34947(11) 0.37869(9) 0.0563(5) Uani 1 1 d . . . . .
O2 O 0.5669(4) 0.46091(11) 0.24791(10) 0.0662(6) Uani 1 1 d . . . . .
N1 N 0.9596(4) 0.36650(11) 0.40494(11) 0.0423(5) Uani 1 1 d . . . . .
H1 H 1.111231 0.367568 0.382781 0.051 Uiso 1 1 calc R . . . .
O1 O 0.2311(5) 0.48963(13) 0.12395(12) 0.0859(7) Uani 1 1 d . . . . .
H1A H 0.303385 0.496944 0.169505 0.129 Uiso 1 1 calc GR . . . .
C10 C 0.7426(5) 0.35465(14) 0.35633(14) 0.0397(6) Uani 1 1 d . . . . .
C5 C 0.5551(5) 0.38850(14) 0.12595(13) 0.0384(6) Uani 1 1 d . . . . .
C11 C 0.9559(5) 0.37756(14) 0.49186(14) 0.0394(6) Uani 1 1 d . . . . .
C8 C 0.6278(5) 0.40301(15) 0.21171(14) 0.0413(6) Uani 1 1 d . . . . .
C9 C 0.7845(4) 0.34413(15) 0.26463(14) 0.0446(7) Uani 1 1 d . . . . .
C6 C 0.6752(5) 0.33185(15) 0.08009(14) 0.0494(7) Uani 1 1 d . . . . .
H6 H 0.808015 0.301496 0.104951 0.059 Uiso 1 1 calc R . . . .
C4 C 0.3585(5) 0.43304(15) 0.08584(15) 0.0509(7) Uani 1 1 d . . . . .
C7 C 0.6003(6) 0.32045(16) -0.00076(15) 0.0571(8) Uani 1 1 d . . . . .
H7 H 0.685613 0.283168 -0.030346 0.068 Uiso 1 1 calc R . . . .
C3 C 0.2799(6) 0.41866(17) 0.00450(17) 0.0668(9) Uani 1 1 d . . . . .
H3 H 0.142804 0.447307 -0.020549 0.080 Uiso 1 1 calc R . . . .
C16 C 1.1356(5) 0.33983(17) 0.54228(16) 0.0606(8) Uani 1 1 d . . . . .
H16 H 1.258301 0.306787 0.520444 0.073 Uiso 1 1 calc R . . . .
C1 C 0.3112(8) 0.34920(19) -0.12796(17) 0.0926(12) Uani 1 1 d . . . . .
H1B H 0.463590 0.337374 -0.158788 0.139 Uiso 1 1 calc GR . . . .
H1C H 0.225172 0.394039 -0.150373 0.139 Uiso 1 1 calc GR . . . .
H1D H 0.188715 0.307146 -0.131055 0.139 Uiso 1 1 calc GR . . . .
C14 C 0.9576(7) 0.4002(2) 0.65839(18) 0.0782(10) Uani 1 1 d . . . . .
H14 H 0.958976 0.408179 0.714798 0.094 Uiso 1 1 calc R . . . .
C12 C 0.7795(6) 0.42659(17) 0.52398(16) 0.0666(9) Uani 1 1 d . . . . .
H12 H 0.658516 0.452926 0.489433 0.080 Uiso 1 1 calc R . . . .
C2 C 0.3995(6) 0.36344(16) -0.03939(16) 0.0576(8) Uani 1 1 d . . . . .
C13 C 0.7798(7) 0.4373(2) 0.60763(18) 0.0805(10) Uani 1 1 d . . . . .
H13 H 0.656914 0.470306 0.629416 0.097 Uiso 1 1 calc R . . . .
C15 C 1.1344(7) 0.3510(2) 0.62635(18) 0.0812(10) Uani 1 1 d . . . . .
H15 H 1.255032 0.324802 0.661112 0.097 Uiso 1 1 calc R . . . .

loop_
_atom_site_aniso_label
_atom_site_aniso_U_11
_atom_site_aniso_U_22
_atom_site_aniso_U_33
_atom_site_aniso_U_23
_atom_site_aniso_U_13
_atom_site_aniso_U_12
F2 0.0356(9) 0.1511(16) 0.0407(8) 0.0033(9) 0.0085(7) 0.0151(9)
F1 0.0977(13) 0.0546(10) 0.0478(9) -0.0023(8) -0.0061(8) 0.0113(9)
O3 0.0252(9) 0.1038(15) 0.0399(10) 0.0033(10) 0.0022(8) -0.0016(9)
O2 0.0956(16) 0.0569(12) 0.0452(11) -0.0112(10) -0.0050(10) 0.0136(11)
N1 0.0237(10) 0.0696(15) 0.0337(11) -0.0019(10) 0.0012(8) -0.0002(10)
O1 0.1178(18) 0.0785(15) 0.0597(13) -0.0056(12) -0.0125(12) 0.0505(14)
C10 0.0265(13) 0.0575(16) 0.0350(13) 0.0051(12) 0.0002(11) 0.0053(12)
C5 0.0399(14) 0.0427(15) 0.0320(13) 0.0022(11) -0.0027(11) 0.0002(12)
C11 0.0305(13) 0.0526(16) 0.0350(14) -0.0026(12) 0.0007(11) -0.0063(12)
C8 0.0376(14) 0.0510(16) 0.0355(14) -0.0009(13) 0.0041(11) -0.0013(13)
C9 0.0318(14) 0.0653(18) 0.0369(14) -0.0008(13) 0.0029(11) -0.0023(13)
C6 0.0501(16) 0.0600(17) 0.0379(15) -0.0019(13) -0.0005(12) 0.0095(14)
C4 0.0649(18) 0.0463(16) 0.0413(16) 0.0017(13) -0.0002(14) 0.0116(15)
C7 0.071(2) 0.0591(18) 0.0411(16) -0.0078(14) 0.0020(14) 0.0090(16)
C3 0.083(2) 0.065(2) 0.0495(17) 0.0082(16) -0.0198(16) 0.0191(17)
C16 0.0525(17) 0.083(2) 0.0455(17) 0.0061(15) -0.0026(14) 0.0117(16)
C1 0.139(3) 0.091(3) 0.0446(18) -0.0059(17) -0.0292(19) 0.007(2)
C14 0.079(2) 0.114(3) 0.0418(17) -0.0098(19) 0.0019(17) -0.019(2)
C12 0.068(2) 0.085(2) 0.0463(17) -0.0133(16) -0.0056(15) 0.0221(18)
C2 0.075(2) 0.0580(19) 0.0381(15) -0.0036(14) -0.0092(14) 0.0007(16)
C13 0.084(2) 0.103(3) 0.055(2) -0.0326(19) 0.0070(18) 0.015(2)
C15 0.075(2) 0.119(3) 0.0475(19) 0.0158(19) -0.0147(17) 0.007(2)

loop_
_atom_type_symbol
_atom_type_description
_atom_type_scat_dispersion_real
_atom_type_scat_dispersion_imag
_atom_type_scat_source
C C 0.0033 0.0016 'International Tables Vol C Tables 4.2.6.8 and 6.1.1.4'
H H 0.0000 0.0000 'International Tables Vol C Tables 4.2.6.8 and 6.1.1.4'
F F 0.0171 0.0103 'International Tables Vol C Tables 4.2.6.8 and 6.1.1.4'
N N 0.0061 0.0033 'International Tables Vol C Tables 4.2.6.8 and 6.1.1.4'
O O 0.0106 0.0060 'International Tables Vol C Tables 4.2.6.8 and 6.1.1.4'

loop_
_geom_angle_atom_site_label_1
_geom_angle_atom_site_label_2
_geom_angle_atom_site_label_3
_geom_angle
_geom_angle_site_symmetry_1
_geom_angle_site_symmetry_3
_geom_angle_publ_flag
C10 N1 H1 118.0 . . ?
C10 N1 C11 123.95(19) . . ?
C11 N1 H1 118.0 . . ?
C4 O1 H1A 109.5 . . ?
O3 C10 N1 125.6(2) . . ?
O3 C10 C9 117.6(2) . . ?
N1 C10 C9 116.8(2) . . ?
C6 C5 C8 123.1(2) . . ?
C4 C5 C8 119.4(2) . . ?
C4 C5 C6 117.5(2) . . ?
C16 C11 N1 119.4(2) . . ?
C12 C11 N1 120.6(2) . . ?
C12 C11 C16 120.0(2) . . ?
O2 C8 C5 123.7(2) . . ?
O2 C8 C9 114.9(2) . . ?
C5 C8 C9 121.4(2) . . ?
F2 C9 F1 106.2(2) . . ?
F2 C9 C10 112.13(19) . . ?
F2 C9 C8 109.08(19) . . ?
F1 C9 C10 106.41(19) . . ?
F1 C9 C8 110.79(19) . . ?
C10 C9 C8 112.0(2) . . ?
C5 C6 H6 119.5 . . ?
C7 C6 C5 120.9(2) . . ?
C7 C6 H6 119.5 . . ?
O1 C4 C5 122.5(2) . . ?
O1 C4 C3 117.1(2) . . ?
C3 C4 C5 120.4(2) . . ?
C6 C7 H7 119.4 . . ?
C6 C7 C2 121.2(3) . . ?
C2 C7 H7 119.4 . . ?
C4 C3 H3 119.3 . . ?
C2 C3 C4 121.3(3) . . ?
C2 C3 H3 119.3 . . ?
C11 C16 H16 120.3 . . ?
C11 C16 C15 119.5(3) . . ?
C15 C16 H16 120.3 . . ?
H1B C1 H1C 109.5 . . ?
H1B C1 H1D 109.5 . . ?
H1C C1 H1D 109.5 . . ?
C2 C1 H1B 109.5 . . ?
C2 C1 H1C 109.5 . . ?
C2 C1 H1D 109.5 . . ?
C13 C14 H14 120.2 . . ?
C13 C14 C15 119.6(3) . . ?
C15 C14 H14 120.2 . . ?
C11 C12 H12 120.0 . . ?
C11 C12 C13 120.0(3) . . ?
C13 C12 H12 120.0 . . ?
C7 C2 C1 121.1(3) . . ?
C3 C2 C7 118.6(2) . . ?
C3 C2 C1 120.3(3) . . ?
C14 C13 C12 120.5(3) . . ?
C14 C13 H13 119.8 . . ?
C12 C13 H13 119.8 . . ?
C16 C15 H15 119.8 . . ?
C14 C15 C16 120.4(3) . . ?
C14 C15 H15 119.8 . . ?

loop_
_geom_bond_atom_site_label_1
_geom_bond_atom_site_label_2
_geom_bond_distance
_geom_bond_site_symmetry_2
_geom_bond_publ_flag
F2 C9 1.349(3) . ?
F1 C9 1.357(3) . ?
O3 C10 1.210(3) . ?
O2 C8 1.221(3) . ?
N1 H1 0.8600 . ?
N1 C10 1.331(3) . ?
N1 C11 1.432(3) . ?
O1 H1A 0.8200 . ?
O1 C4 1.349(3) . ?
C10 C9 1.532(3) . ?
C5 C8 1.449(3) . ?
C5 C6 1.398(3) . ?
C5 C4 1.395(3) . ?
C11 C16 1.361(3) . ?
C11 C12 1.359(3) . ?
C8 C9 1.536(3) . ?
C6 H6 0.9300 . ?
C6 C7 1.367(3) . ?
C4 C3 1.387(3) . ?
C7 H7 0.9300 . ?
C7 C2 1.385(4) . ?
C3 H3 0.9300 . ?
C3 C2 1.362(4) . ?
C16 H16 0.9300 . ?
C16 C15 1.385(4) . ?
C1 H1B 0.9600 . ?
C1 H1C 0.9600 . ?
C1 H1D 0.9600 . ?
C1 C2 1.509(4) . ?
C14 H14 0.9300 . ?
C14 C13 1.353(4) . ?
C14 C15 1.361(4) . ?
C12 H12 0.9300 . ?
C12 C13 1.377(4) . ?
C13 H13 0.9300 . ?
C15 H15 0.9300 . ?

loop_
_geom_torsion_atom_site_label_1
_geom_torsion_atom_site_label_2
_geom_torsion_atom_site_label_3
_geom_torsion_atom_site_label_4
_geom_torsion
_geom_torsion_site_symmetry_1
_geom_torsion_site_symmetry_2
_geom_torsion_site_symmetry_3
_geom_torsion_site_symmetry_4
_geom_torsion_publ_flag
O3 C10 C9 F2 -177.2(2) . . . . ?
O3 C10 C9 F1 -61.5(3) . . . . ?
O3 C10 C9 C8 59.7(3) . . . . ?
O2 C8 C9 F2 -102.9(3) . . . . ?
O2 C8 C9 F1 140.5(2) . . . . ?
O2 C8 C9 C10 21.9(3) . . . . ?
N1 C10 C9 F2 0.8(3) . . . . ?
N1 C10 C9 F1 116.5(2) . . . . ?
N1 C10 C9 C8 -122.2(2) . . . . ?
N1 C11 C16 C15 179.3(3) . . . . ?
N1 C11 C12 C13 -179.3(3) . . . . ?
O1 C4 C3 C2 179.0(3) . . . . ?
C10 N1 C11 C16 134.6(3) . . . . ?
C10 N1 C11 C12 -47.0(4) . . . . ?
C5 C8 C9 F2 78.5(3) . . . . ?
C5 C8 C9 F1 -38.1(3) . . . . ?
C5 C8 C9 C10 -156.7(2) . . . . ?
C5 C6 C7 C2 -1.4(4) . . . . ?
C5 C4 C3 C2 -3.0(4) . . . . ?
C11 N1 C10 O3 -2.3(4) . . . . ?
C11 N1 C10 C9 179.9(2) . . . . ?
C11 C16 C15 C14 -0.9(5) . . . . ?
C11 C12 C13 C14 1.0(5) . . . . ?
C8 C5 C6 C7 -179.8(2) . . . . ?
C8 C5 C4 O1 -0.2(4) . . . . ?
C8 C5 C4 C3 -178.0(2) . . . . ?
C6 C5 C8 O2 164.5(3) . . . . ?
C6 C5 C8 C9 -17.1(4) . . . . ?
C6 C5 C4 O1 -179.5(3) . . . . ?
C6 C5 C4 C3 2.7(4) . . . . ?
C6 C7 C2 C3 1.1(4) . . . . ?
C6 C7 C2 C1 -178.1(3) . . . . ?
C4 C5 C8 O2 -14.8(4) . . . . ?
C4 C5 C8 C9 163.6(2) . . . . ?
C4 C5 C6 C7 -0.5(4) . . . . ?
C4 C3 C2 C7 1.1(4) . . . . ?
C4 C3 C2 C1 -179.7(3) . . . . ?
C16 C11 C12 C13 -1.0(4) . . . . ?
C12 C11 C16 C15 0.9(4) . . . . ?
C13 C14 C15 C16 1.0(5) . . . . ?
C15 C14 C13 C12 -1.0(5) . . . . ?
